data_2016534
loop_
_publ_author_name
'Zhylenko, Iryna S.'
'Solntsev, Pavlo V.'
'Rusanov, Eduard B.'
'Chernega, Alexander N.'
'Domasevitch, Konstantin V.'

_publ_section_title
;
 Hydrate frameworks involving the pyridazino[4,5-<i>d</i>]pyridazine
 unit as a multiple hydrogen-bond acceptor
;
_journal_coeditor_code BM3049
_journal_issue 4
_journal_name_full 'Acta Crystallographica Section C'
_journal_page_first o237
_journal_page_last o241
_journal_paper_doi 10.1107/S0108270108007117
_journal_volume 64
_journal_year 2008
_chemical_formula_iupac 'C12 H12 N4, 4H2 O'
_chemical_formula_moiety 'C12 H12 N4, 4(H2 O)'
_chemical_formula_sum 'C12 H20 N4 O4'
_chemical_formula_weight 284.32
_chemical_name_systematic
;
1,2,3,6,7,8-Hexahydrocinnolino[5,4,3-cde]cinnoline tetrahydrate
;
_space_group_IT_number 14
_space_group_name_Hall '-P 2ybc'
_symmetry_cell_setting monoclinic
_symmetry_space_group_name_Hall '-P 2ybc'
_symmetry_space_group_name_H-M 'P 1 21/c 1'
_atom_sites_solution_hydrogens difmap
_atom_sites_solution_primary direct
_atom_sites_solution_secondary difmap
_audit_creation_method SHELXL-97
_cell_angle_alpha 90.00
_cell_angle_beta 106.352(3)
_cell_angle_gamma 90.00
_cell_formula_units_Z 2
_cell_length_a 6.6745(14)
_cell_length_b 20.028(4)
_cell_length_c 5.4860(11)
_cell_measurement_reflns_used 2866
_cell_measurement_temperature 296(2)
_cell_measurement_theta_max 26.49
_cell_measurement_theta_min 2.03
_cell_volume 703.7(2)
_computing_cell_refinement 'SAINT-NT (Bruker, 1999)'
_computing_data_collection 'SMART-NT (Bruker, 1998)'
_computing_data_reduction 'SAINT-NT (Bruker, 1999)'
_computing_molecular_graphics 'Diamond (Brandenburg, 1999)'
_computing_publication_material 'WinGX (Version 1.70.01; Farrugia, 1999)'
_computing_structure_refinement 'SHELXL97 (Sheldrick, 2008)'
_computing_structure_solution 'SHELXS97 (Sheldrick, 2008)'
_diffrn_ambient_temperature 296(2)
_diffrn_measured_fraction_theta_full 0.990
_diffrn_measured_fraction_theta_max 0.990
_diffrn_measurement_device_type 'Siemens SMART CCD area-detector diffractometer'
_diffrn_measurement_method '\w scans'
_diffrn_radiation_monochromator graphite
_diffrn_radiation_source 'sealed tube'
_diffrn_radiation_type MoK\a
_diffrn_radiation_wavelength 0.71073
_diffrn_reflns_av_R_equivalents 0.0281
_diffrn_reflns_av_sigmaI/netI 0.0440
_diffrn_reflns_limit_h_max 8
_diffrn_reflns_limit_h_min -8
_diffrn_reflns_limit_k_max 24
_diffrn_reflns_limit_k_min -19
_diffrn_reflns_limit_l_max 6
_diffrn_reflns_limit_l_min -6
_diffrn_reflns_number 2866
_diffrn_reflns_theta_full 26.49
_diffrn_reflns_theta_max 26.49
_diffrn_reflns_theta_min 2.03
_diffrn_standards_decay_% 0
_exptl_absorpt_coefficient_mu 0.102
_exptl_absorpt_correction_T_max 0.9799
_exptl_absorpt_correction_T_min 0.9609
_exptl_absorpt_correction_type multi-scan
_exptl_absorpt_process_details '(SADABS; Sheldrick, 1996)'
_exptl_crystal_colour colourless
_exptl_crystal_density_diffrn 1.342
_exptl_crystal_density_method 'not measured'
_exptl_crystal_description block
_exptl_crystal_F_000 304
_exptl_crystal_size_max 0.25
_exptl_crystal_size_mid 0.20
_exptl_crystal_size_min 0.20
_refine_diff_density_max 0.367
_refine_diff_density_min -0.184
_refine_ls_extinction_coef 0.047(9)
_refine_ls_extinction_expression Fc^*^=kFc[1+0.001xFc^2^\l^3^/sin(2\q)]^-1/4^
_refine_ls_extinction_method SHELXL97
_refine_ls_goodness_of_fit_ref 1.051
_refine_ls_hydrogen_treatment constr
_refine_ls_matrix_type full
_refine_ls_number_parameters 92
_refine_ls_number_reflns 1438
_refine_ls_number_restraints 0
_refine_ls_restrained_S_all 1.051
_refine_ls_R_factor_all 0.0824
_refine_ls_R_factor_gt 0.0487
_refine_ls_shift/su_max 0.000
_refine_ls_shift/su_mean 0.000
_refine_ls_structure_factor_coef Fsqd
_refine_ls_weighting_details 'calc w=1/[\s^2^(Fo^2^)+(0.0691P)^2^] where P=(Fo^2^+2Fc^2^)/3'
_refine_ls_weighting_scheme calc
_refine_ls_wR_factor_gt 0.1248
_refine_ls_wR_factor_ref 0.1392
_reflns_number_gt 911
_reflns_number_total 1438
_reflns_threshold_expression I>2\s(I)
_cod_data_source_file bm3049.cif
_cod_data_source_block II
_cod_original_sg_symbol_H-M 'P 21/c'
_cod_database_code 2016534
_cod_database_fobs_code 2016534

loop_
_symmetry_equiv_pos_as_xyz
'x, y, z'
'-x, y+1/2, -z+1/2'
'-x, -y, -z'
'x, -y-1/2, z-1/2'

loop_
_atom_site_type_symbol
_atom_site_label
_atom_site_fract_x
_atom_site_fract_y
_atom_site_fract_z
_atom_site_U_iso_or_equiv
_atom_site_adp_type
_atom_site_calc_flag
_atom_site_refinement_flags
_atom_site_occupancy
N N1 0.2325(3) 0.47121(9) 1.2161(3) 0.0490(5) Uani d . 1
N N2 0.7139(3) 0.46338(9) 0.7227(3) 0.0502(5) Uani d . 1
O O1 0.8960(2) 0.40798(7) 0.3579(3) 0.0592(5) Uani d . 1
H H1W 0.8488 0.4276 0.4689 0.089 Uiso d . 1
H H2W 0.9879 0.4340 0.3262 0.089 Uiso d . 1
O O2 0.9521(3) 0.27214(8) 0.3838(3) 0.0864(7) Uani d . 1
H H3W 0.9292 0.3142 0.3802 0.130 Uiso d . 1
H H4W 0.9492 0.2580 0.5307 0.130 Uiso d . 1
C C1 0.5747(3) 0.43288(10) 0.8114(3) 0.0419(5) Uani d . 1
C C2 0.4729(3) 0.46736(9) 0.9692(3) 0.0371(5) Uani d . 1
C C3 0.3190(3) 0.43741(10) 1.0668(3) 0.0407(5) Uani d . 1
C C4 0.2558(3) 0.36708(11) 0.9983(4) 0.0522(6) Uani d . 1
H H4A 0.1351 0.3666 0.8502 0.063 Uiso calc R 1
H H4B 0.2162 0.3462 1.1374 0.063 Uiso calc R 1
C C5 0.4313(4) 0.32744(11) 0.9422(4) 0.0584(6) Uani d . 1
H H5A 0.3795 0.2836 0.8795 0.070 Uiso calc R 1
H H5B 0.5421 0.3213 1.0985 0.070 Uiso calc R 1
C C6 0.5203(4) 0.36163(10) 0.7467(4) 0.0555(6) Uani d . 1
H H6A 0.6444 0.3379 0.7365 0.067 Uiso calc R 1
H H6B 0.4185 0.3593 0.5811 0.067 Uiso calc R 1

loop_
_atom_site_aniso_label
_atom_site_aniso_U_11
_atom_site_aniso_U_22
_atom_site_aniso_U_33
_atom_site_aniso_U_12
_atom_site_aniso_U_13
_atom_site_aniso_U_23
N1 0.0519(10) 0.0503(12) 0.0534(10) -0.0042(9) 0.0288(9) -0.0001(8)
N2 0.0574(11) 0.0513(12) 0.0520(10) 0.0032(9) 0.0322(9) -0.0016(8)
O1 0.0714(10) 0.0514(10) 0.0681(9) -0.0038(7) 0.0414(8) -0.0068(7)
O2 0.1399(17) 0.0564(12) 0.0691(11) 0.0135(10) 0.0396(11) -0.0010(8)
C1 0.0487(12) 0.0451(13) 0.0367(9) 0.0044(9) 0.0198(9) 0.0025(8)
C2 0.0399(10) 0.0409(11) 0.0324(9) 0.0045(9) 0.0131(8) 0.0029(8)
C3 0.0407(10) 0.0481(12) 0.0362(9) -0.0011(9) 0.0157(8) 0.0017(8)
C4 0.0586(13) 0.0525(14) 0.0496(11) -0.0118(11) 0.0219(10) -0.0037(10)
C5 0.0684(15) 0.0474(14) 0.0633(13) -0.0045(11) 0.0247(12) -0.0028(10)
C6 0.0741(15) 0.0460(14) 0.0544(12) 0.0016(11) 0.0311(11) -0.0075(10)

loop_
_atom_type_symbol
_atom_type_description
_atom_type_scat_dispersion_real
_atom_type_scat_dispersion_imag
_atom_type_scat_source
C C 0.0033 0.0016 'International Tables Vol C Tables 4.2.6.8 and 6.1.1.4'
H H 0.0000 0.0000 'International Tables Vol C Tables 4.2.6.8 and 6.1.1.4'
N N 0.0061 0.0033 'International Tables Vol C Tables 4.2.6.8 and 6.1.1.4'
O O 0.0106 0.0060 'International Tables Vol C Tables 4.2.6.8 and 6.1.1.4'

loop_
_geom_angle_atom_site_label_1
_geom_angle_atom_site_label_2
_geom_angle_atom_site_label_3
_geom_angle_site_symmetry_1
_geom_angle_site_symmetry_3
_geom_angle
_geom_angle_publ_flag
C3 N1 N2 . 3_667 120.86(16) y
C1 N2 N1 . 3_667 121.00(16) no
H1W O1 H2W . . 107 no
H3W O2 H4W . . 107 no
N2 C1 C2 . . 120.59(19) y
N2 C1 C6 . . 120.44(18) y
C2 C1 C6 . . 118.97(18) y
C2 C2 C3 3_667 . 118.6(2) no
C2 C2 C1 3_667 . 118.3(2) no
C3 C2 C1 . . 123.07(18) y
N1 C3 C2 . . 120.61(18) y
N1 C3 C4 . . 120.10(17) no
C2 C3 C4 . . 119.29(17) no
C3 C4 C5 . . 111.51(17) no
C3 C4 H4A . . 109.3 no
C5 C4 H4A . . 109.3 no
C3 C4 H4B . . 109.3 no
C5 C4 H4B . . 109.3 no
H4A C4 H4B . . 108.0 no
C4 C5 C6 . . 112.54(19) no
C4 C5 H5A . . 109.1 no
C6 C5 H5A . . 109.1 no
C4 C5 H5B . . 109.1 no
C6 C5 H5B . . 109.1 no
H5A C5 H5B . . 107.8 no
C1 C6 C5 . . 112.26(17) no
C1 C6 H6A . . 109.2 no
C5 C6 H6A . . 109.2 no
C1 C6 H6B . . 109.2 no
C5 C6 H6B . . 109.2 no
H6A C6 H6B . . 107.9 no

loop_
_geom_bond_atom_site_label_1
_geom_bond_atom_site_label_2
_geom_bond_site_symmetry_2
_geom_bond_distance
_geom_bond_publ_flag
N1 C3 . 1.315(2) y
N1 N2 3_667 1.374(2) y
N2 C1 . 1.315(2) y
O1 H1W . 0.8561 no
O1 H2W . 0.8588 no
O2 H3W . 0.8548 no
O2 H4W . 0.8593 no
C1 C2 . 1.421(3) y
C1 C6 . 1.491(3) y
C2 C2 3_667 1.373(4) y
C2 C3 . 1.418(3) y
C3 C4 . 1.488(3) y
C4 C5 . 1.517(3) no
C4 H4A . 0.9700 no
C4 H4B . 0.9700 no
C5 C6 . 1.527(3) no
C5 H5A . 0.9700 no
C5 H5B . 0.9700 no
C6 H6A . 0.9700 no
C6 H6B . 0.9700 no

loop_
_geom_hbond_atom_site_label_D
_geom_hbond_atom_site_label_H
_geom_hbond_atom_site_label_A
_geom_hbond_site_symmetry_A
_geom_hbond_distance_DH
_geom_hbond_distance_HA
_geom_hbond_distance_DA
_geom_hbond_angle_DHA
_geom_hbond_publ_flag
O1 H1W N2 . 0.86 1.99 2.843(2) 173 yes
O1 H2W N1 1_654 0.86 2.04 2.870(2) 164 yes
O2 H3W O1 . 0.85 1.89 2.744(2) 175 yes
O2 H4W O2 4_566 0.86 2.02 2.8827(19) 178 yes

loop_
_geom_torsion_atom_site_label_1
_geom_torsion_atom_site_label_2
_geom_torsion_atom_site_label_3
_geom_torsion_atom_site_label_4
_geom_torsion_site_symmetry_1
_geom_torsion_site_symmetry_4
_geom_torsion
_geom_torsion_publ_flag
N1 N2 C1 C2 3_667 . 1.3(3) no
N1 N2 C1 C6 3_667 . -179.09(18) no
N2 C1 C2 C2 . 3_667 -1.4(3) no
C6 C1 C2 C2 . 3_667 178.9(2) y
N2 C1 C2 C3 . . 178.90(17) no
C6 C1 C2 C3 . . -0.7(3) y
N2 N1 C3 C2 3_667 . 1.2(3) no
N2 N1 C3 C4 3_667 . -178.74(18) no
C2 C2 C3 N1 3_667 . -1.0(3) no
C1 C2 C3 N1 . . 178.68(16) no
C2 C2 C3 C4 3_667 . 179.0(2) no
C1 C2 C3 C4 . . -1.4(3) no
N1 C3 C4 C5 . . -152.18(18) no
C2 C3 C4 C5 . . 27.9(2) no
C3 C4 C5 C6 . . -52.2(2) no
N2 C1 C6 C5 . . 156.55(17) no
C2 C1 C6 C5 . . -23.8(3) no
C4 C5 C6 C1 . . 50.4(3) no
